data_4101728
loop_
_publ_author_name
'Shi, F. N.'
'Cunha-Silva, L.'
'Ferreira, R. A. Sa'
'Mafra, L.'
'Trindade, T.'
'Carlos, L. D.'
'Paz, F. A. Almeida'
'Rocha, J.'

_publ_section_title
;
 Interconvertable modular framework and layered lanthanide(III)-etidronic
 acid coordination polymers.
;
_journal_issue 1
_journal_name_full 'Journal of the American Chemical Society'
_journal_page_first 150
_journal_page_last 167
_journal_paper_doi 10.1021/ja074119k
_journal_volume 130
_journal_year 2008
_chemical_formula_sum 'C2 H3 Eu Na O7 P2'
_chemical_formula_weight 375.93
_chemical_name_systematic
; 
 ? 
;
_space_group_IT_number 14
_symmetry_cell_setting monoclinic
_symmetry_space_group_name_Hall '-P 2ybc'
_symmetry_space_group_name_H-M 'P 1 21/c 1'
_atom_sites_solution_hydrogens geom
_atom_sites_solution_primary direct
_atom_sites_solution_secondary difmap
_audit_creation_date '13 April 2007'
_audit_creation_method 'SHELXL-97, manual editing plus enCIFer'
_cell_angle_alpha 90.00
_cell_angle_beta 100.972(8)
_cell_angle_gamma 90.00
_cell_formula_units_Z 4
_cell_length_a 8.0636(19)
_cell_length_b 9.7171(19)
_cell_length_c 9.972(2)
_cell_measurement_reflns_used 1039
_cell_measurement_temperature 150(2)
_cell_measurement_theta_max 24.24
_cell_measurement_theta_min 2.95
_cell_volume 767.1(3)
_computing_cell_refinement 'APEX2 (Bruker, 2006)'
_computing_data_collection 'APEX2 (Bruker, 2006)'
_computing_data_reduction 'SAINT+ (Bruker, 1997-2005)'
_computing_molecular_graphics 'DIAMOND (Brandenburg, 2006)'
_computing_publication_material 'SHELXTL v.6.14 (Sheldrick, 2002)'
_computing_structure_refinement 'SHELXTL v.6.14 (Sheldrick, 2002)'
_computing_structure_solution 'SHELXTL v.6.14 (Sheldrick, 2002)'
_diffrn_ambient_temperature 150(2)
_diffrn_measured_fraction_theta_full 0.996
_diffrn_measured_fraction_theta_max 0.996
_diffrn_measurement_device_type 'Bruker X8 Kappa CCD APEX II'
_diffrn_measurement_method 'omega/phi scans'
_diffrn_radiation_monochromator graphite
_diffrn_radiation_source 'fine-focus sealed tube'
_diffrn_radiation_type MoK\a
_diffrn_radiation_wavelength 0.71073
_diffrn_reflns_av_R_equivalents 0.0000
_diffrn_reflns_av_sigmaI/netI 0.0684
_diffrn_reflns_limit_h_max 7
_diffrn_reflns_limit_h_min -8
_diffrn_reflns_limit_k_max 9
_diffrn_reflns_limit_k_min -9
_diffrn_reflns_limit_l_max 9
_diffrn_reflns_limit_l_min 0
_diffrn_reflns_number 2218
_diffrn_reflns_theta_full 20.81
_diffrn_reflns_theta_max 20.81
_diffrn_reflns_theta_min 2.57
_exptl_absorpt_coefficient_mu 8.651
_exptl_absorpt_correction_T_max 0.7235
_exptl_absorpt_correction_T_min 0.4783
_exptl_absorpt_correction_type multi-scan
_exptl_absorpt_process_details
;
 TWINABS v.1.05 (Sheldrick)
 Reflections merged according to point-group -1   
 Ratio of minimum to maximum apparent transmission:  0.463492
;
_exptl_crystal_colour Colourless
_exptl_crystal_density_diffrn 3.255
_exptl_crystal_density_method 'not measured'
_exptl_crystal_description Block
_exptl_crystal_F_000 700
_exptl_crystal_size_max 0.10
_exptl_crystal_size_mid 0.05
_exptl_crystal_size_min 0.04
_refine_diff_density_max 6.415
_refine_diff_density_min -8.186
_refine_diff_density_rms 0.791
_refine_ls_extinction_method none
_refine_ls_goodness_of_fit_ref 1.123
_refine_ls_hydrogen_treatment constr
_refine_ls_matrix_type full
_refine_ls_number_parameters 55
_refine_ls_number_reflns 2218
_refine_ls_number_restraints 0
_refine_ls_restrained_S_all 1.123
_refine_ls_R_factor_all 0.1007
_refine_ls_R_factor_gt 0.0816
_refine_ls_shift/su_max 0.000
_refine_ls_shift/su_mean 0.000
_refine_ls_structure_factor_coef Fsqd
_refine_ls_weighting_details 'calc w=1/[\s^2^(Fo^2^)+(0.1828P)^2^+0.0000P] where P=(Fo^2^+2Fc^2^)/3'
_refine_ls_weighting_scheme calc
_refine_ls_wR_factor_gt 0.2385
_refine_ls_wR_factor_ref 0.2603
_reflns_number_gt 1735
_reflns_number_total 2218
_reflns_threshold_expression I>2\s(I)
_cod_data_source_file ja074119ksi20070619_034550.cif
_cod_data_source_block 1e-dehyd
_cod_depositor_comments
;
The following automatic conversions were performed:

'_symmetry_cell_setting' value 'Monoclinic' changed to 'monoclinic'
according to the built-in table from CIF Core dictionary named
'cif_core.dic' version 2.4.1 from
2010-06-29.

'_exptl_absorpt_correction_type' value 'Multi-scan'
changed to 'multi-scan' according to the built-in table from CIF Core
dictionary named 'cif_core.dic' version 2.4.1 from 2010-06-29.

Automatic conversion script
Id: cif_fix_values 1673 2011-04-08 12:14:43Z adriana 
;
_cod_original_cell_volume 767.0(3)
_cod_original_sg_symbol_H-M 'P 21/c'
_cod_database_code 4101728

loop_
_symmetry_equiv_pos_as_xyz
'x, y, z'
'-x, y+1/2, -z+1/2'
'-x, -y, -z'
'x, -y-1/2, z-1/2'

loop_
_atom_site_label
_atom_site_type_symbol
_atom_site_fract_x
_atom_site_fract_y
_atom_site_fract_z
_atom_site_U_iso_or_equiv
_atom_site_adp_type
_atom_site_occupancy
_atom_site_symmetry_multiplicity
_atom_site_calc_flag
_atom_site_refinement_flags
_atom_site_disorder_assembly
_atom_site_disorder_group
Eu1 Eu 0.71905(13) 0.94079(11) 0.61861(13) 0.0077(6) Uiso 1 1 d . . .
P1 P 0.9016(6) 0.8329(7) 0.3445(6) 0.0068(16) Uiso 1 1 d . . .
P2 P 0.5184(7) 0.8469(7) 0.2793(6) 0.0095(16) Uiso 1 1 d . . .
O1 O 0.8898(16) 0.8171(17) 0.4971(16) 0.015(4) Uiso 1 1 d . . .
O2 O 1.0568(15) 0.9098(14) 0.3265(14) 0.001(3) Uiso 1 1 d . . .
O3 O 0.8927(18) 0.6932(19) 0.2754(15) 0.017(4) Uiso 1 1 d . . .
O4 O 0.7314(18) 1.0557(15) 0.3644(16) 0.011(4) Uiso 1 1 d . . .
O5 O 0.5062(16) 0.8632(16) 0.4326(14) 0.007(4) Uiso 1 1 d . . .
O6 O 0.5356(16) 0.6998(16) 0.2251(14) 0.006(4) Uiso 1 1 d . . .
O7 O 0.3618(17) 0.9160(16) 0.1978(15) 0.007(4) Uiso 1 1 d . . .
C1 C 0.720(3) 0.933(2) 0.280(2) 0.004(5) Uiso 1 1 d . . .
C2 C 0.726(3) 0.993(3) 0.133(2) 0.010(5) Uiso 1 1 d . . .
H2A H 0.6269 1.0510 0.1028 0.015 Uiso 1 1 calc R . .
H2B H 0.7265 0.9170 0.0686 0.015 Uiso 1 1 calc R . .
H2C H 0.8290 1.0479 0.1378 0.015 Uiso 1 1 calc R . .
Na1 Na 0.1164(11) 0.7311(11) 0.6421(9) 0.018(2) Uiso 1 1 d . . .

loop_
_atom_type_symbol
_atom_type_description
_atom_type_scat_dispersion_real
_atom_type_scat_dispersion_imag
_atom_type_scat_source
C C 0.0033 0.0016 'International Tables Vol C Tables 4.2.6.8 and 6.1.1.4'
H H 0.0000 0.0000 'International Tables Vol C Tables 4.2.6.8 and 6.1.1.4'
O O 0.0106 0.0060 'International Tables Vol C Tables 4.2.6.8 and 6.1.1.4'
Na Na 0.0362 0.0249 'International Tables Vol C Tables 4.2.6.8 and 6.1.1.4'
P P 0.1023 0.0942 'International Tables Vol C Tables 4.2.6.8 and 6.1.1.4'
Eu Eu -0.1578 3.6682 'International Tables Vol C Tables 4.2.6.8 and 6.1.1.4'

loop_
_geom_angle_atom_site_label_1
_geom_angle_atom_site_label_2
_geom_angle_atom_site_label_3
_geom_angle
_geom_angle_site_symmetry_1
_geom_angle_site_symmetry_3
_geom_angle_publ_flag
O3 Eu1 O2 81.1(5) 4_576 3_776 ?
O3 Eu1 O1 73.6(5) 4_576 . ?
O2 Eu1 O1 86.2(5) 3_776 . ?
O3 Eu1 O5 127.1(6) 4_576 . ?
O2 Eu1 O5 142.8(5) 3_776 . ?
O1 Eu1 O5 80.9(5) . . ?
O3 Eu1 O6 74.0(5) 4_576 4_576 ?
O2 Eu1 O6 140.8(5) 3_776 4_576 ?
O1 Eu1 O6 114.2(5) . 4_576 ?
O5 Eu1 O6 75.7(4) . 4_576 ?
O3 Eu1 O7 91.6(5) 4_576 3_676 ?
O2 Eu1 O7 77.0(5) 3_776 3_676 ?
O1 Eu1 O7 159.3(5) . 3_676 ?
O5 Eu1 O7 119.8(5) . 3_676 ?
O6 Eu1 O7 73.9(5) 4_576 3_676 ?
O3 Eu1 O5 149.0(5) 4_576 3_676 ?
O2 Eu1 O5 94.1(5) 3_776 3_676 ?
O1 Eu1 O5 136.9(5) . 3_676 ?
O5 Eu1 O5 73.1(6) . 3_676 ?
O6 Eu1 O5 92.1(5) 4_576 3_676 ?
O7 Eu1 O5 57.7(5) 3_676 3_676 ?
O3 Eu1 O4 136.3(5) 4_576 . ?
O2 Eu1 O4 78.5(5) 3_776 . ?
O1 Eu1 O4 66.9(5) . . ?
O5 Eu1 O4 64.3(5) . . ?
O6 Eu1 O4 139.5(4) 4_576 . ?
O7 Eu1 O4 120.4(5) 3_676 . ?
O5 Eu1 O4 71.0(4) 3_676 . ?
O3 Eu1 P2 119.1(4) 4_576 3_676 ?
O2 Eu1 P2 90.5(4) 3_776 3_676 ?
O1 Eu1 P2 166.2(4) . 3_676 ?
O5 Eu1 P2 93.8(4) . 3_676 ?
O6 Eu1 P2 76.3(4) 4_576 3_676 ?
O7 Eu1 P2 28.8(4) 3_676 3_676 ?
O5 Eu1 P2 30.0(3) 3_676 3_676 ?
O4 Eu1 P2 99.3(3) . 3_676 ?
O3 Eu1 P1 94.0(4) 4_576 . ?
O2 Eu1 P1 86.9(4) 3_776 . ?
O1 Eu1 P1 20.5(4) . . ?
O5 Eu1 P1 69.3(3) . . ?
O6 Eu1 P1 124.1(4) 4_576 . ?
O7 Eu1 P1 162.0(4) 3_676 . ?
O5 Eu1 P1 116.4(3) 3_676 . ?
O4 Eu1 P1 47.0(3) . . ?
P2 Eu1 P1 146.01(16) 3_676 . ?
O3 Eu1 P2 127.4(4) 4_576 . ?
O2 Eu1 P2 125.4(4) 3_776 . ?
O1 Eu1 P2 65.4(4) . . ?
O5 Eu1 P2 19.9(3) . . ?
O6 Eu1 P2 93.8(3) 4_576 . ?
O7 Eu1 P2 134.8(3) 3_676 . ?
O5 Eu1 P2 80.1(3) 3_676 . ?
O4 Eu1 P2 48.0(3) . . ?
P2 Eu1 P2 106.40(14) 3_676 . ?
P1 Eu1 P2 50.78(12) . . ?
O3 Eu1 Na1 41.3(4) 4_576 1_655 ?
O2 Eu1 Na1 72.9(4) 3_776 1_655 ?
O1 Eu1 Na1 34.4(4) . 1_655 ?
O5 Eu1 Na1 110.7(4) . 1_655 ?
O6 Eu1 Na1 104.6(4) 4_576 1_655 ?
O7 Eu1 Na1 126.6(4) 3_676 1_655 ?
O5 Eu1 Na1 163.2(4) 3_676 1_655 ?
O4 Eu1 Na1 95.5(3) . 1_655 ?
P2 Eu1 Na1 155.04(17) 3_676 1_655 ?
P1 Eu1 Na1 53.68(17) . 1_655 ?
P2 Eu1 Na1 98.45(17) . 1_655 ?
O2 P1 O3 111.1(8) . . ?
O2 P1 O1 112.1(8) . . ?
O3 P1 O1 110.5(9) . . ?
O2 P1 C1 109.5(10) . . ?
O3 P1 C1 111.1(9) . . ?
O1 P1 C1 102.2(10) . . ?
O2 P1 Na1 54.1(6) . 4_675 ?
O3 P1 Na1 59.1(6) . 4_675 ?
O1 P1 Na1 143.2(6) . 4_675 ?
C1 P1 Na1 114.5(8) . 4_675 ?
O2 P1 Na1 87.1(6) . 1_655 ?
O3 P1 Na1 96.4(6) . 1_655 ?
O1 P1 Na1 37.4(5) . 1_655 ?
C1 P1 Na1 138.6(8) . 1_655 ?
Na1 P1 Na1 106.0(3) 4_675 1_655 ?
O2 P1 Eu1 115.4(6) . . ?
O3 P1 Eu1 129.1(7) . . ?
O1 P1 Eu1 31.8(6) . . ?
C1 P1 Eu1 71.4(8) . . ?
Na1 P1 Eu1 168.7(3) 4_675 . ?
Na1 P1 Eu1 67.3(2) 1_655 . ?
O7 P2 O6 110.0(8) . . ?
O7 P2 O5 106.2(8) . . ?
O6 P2 O5 117.7(9) . . ?
O7 P2 C1 116.6(9) . . ?
O6 P2 C1 106.5(9) . . ?
O5 P2 C1 100.0(9) . . ?
O7 P2 Eu1 51.9(6) . 3_676 ?
O6 P2 Eu1 146.1(6) . 3_676 ?
O5 P2 Eu1 57.0(6) . 3_676 ?
C1 P2 Eu1 107.4(7) . 3_676 ?
O7 P2 Na1 40.8(6) . 4_575 ?
O6 P2 Na1 78.0(5) . 4_575 ?
O5 P2 Na1 100.8(6) . 4_575 ?
C1 P2 Na1 153.4(8) . 4_575 ?
Eu1 P2 Na1 71.1(2) 3_676 4_575 ?
O7 P2 Eu1 124.9(6) . . ?
O6 P2 Eu1 120.8(6) . . ?
O5 P2 Eu1 31.6(5) . . ?
C1 P2 Eu1 68.9(8) . . ?
Eu1 P2 Eu1 73.60(14) 3_676 . ?
Na1 P2 Eu1 132.1(2) 4_575 . ?
P1 O1 Na1 118.1(8) . 1_655 ?
P1 O1 Eu1 127.7(9) . . ?
Na1 O1 Eu1 110.1(7) 1_655 . ?
P1 O2 Eu1 157.3(9) . 3_776 ?
P1 O2 Na1 95.7(7) . 4_675 ?
Eu1 O2 Na1 106.1(5) 3_776 4_675 ?
P1 O3 Eu1 141.9(9) . 4_575 ?
P1 O3 Na1 90.1(8) . 4_675 ?
Eu1 O3 Na1 102.1(6) 4_575 4_675 ?
C1 O4 Na1 131.6(12) . 3_676 ?
C1 O4 Eu1 100.9(11) . . ?
Na1 O4 Eu1 118.3(6) 3_676 . ?
P2 O5 Eu1 128.5(8) . . ?
P2 O5 Eu1 93.1(6) . 3_676 ?
Eu1 O5 Eu1 106.9(6) . 3_676 ?
P2 O6 Eu1 141.7(8) . 4_575 ?
P2 O7 Na1 114.9(9) . 4_575 ?
P2 O7 Eu1 99.3(7) . 3_676 ?
Na1 O7 Eu1 100.5(5) 4_575 3_676 ?
O4 C1 C2 102.8(16) . . ?
O4 C1 P1 106.4(14) . . ?
C2 C1 P1 111.8(15) . . ?
O4 C1 P2 109.4(14) . . ?
C2 C1 P2 110.5(15) . . ?
P1 C1 P2 115.1(11) . . ?
C1 C2 H2A 109.5 . . ?
C1 C2 H2B 109.5 . . ?
H2A C2 H2B 109.5 . . ?
C1 C2 H2C 109.5 . . ?
H2A C2 H2C 109.5 . . ?
H2B C2 H2C 109.5 . . ?
O1 Na1 O2 116.3(6) 1_455 4_476 ?
O1 Na1 O4 91.1(6) 1_455 3_676 ?
O2 Na1 O4 133.1(6) 4_476 3_676 ?
O1 Na1 O7 153.0(7) 1_455 4_576 ?
O2 Na1 O7 76.3(5) 4_476 4_576 ?
O4 Na1 O7 96.6(6) 3_676 4_576 ?
O1 Na1 O3 70.2(5) 1_455 4_476 ?
O2 Na1 O3 60.2(5) 4_476 4_476 ?
O4 Na1 O3 100.4(6) 3_676 4_476 ?
O7 Na1 O3 132.9(6) 4_576 4_476 ?
O1 Na1 P1 90.4(5) 1_455 4_476 ?
O2 Na1 P1 30.2(3) 4_476 4_476 ?
O4 Na1 P1 124.3(5) 3_676 4_476 ?
O7 Na1 P1 106.1(5) 4_576 4_476 ?
O3 Na1 P1 30.8(4) 4_476 4_476 ?
O1 Na1 P1 24.6(4) 1_455 1_455 ?
O2 Na1 P1 135.3(5) 4_476 1_455 ?
O4 Na1 P1 84.3(4) 3_676 1_455 ?
O7 Na1 P1 130.7(5) 4_576 1_455 ?
O3 Na1 P1 94.6(4) 4_476 1_455 ?
P1 Na1 P1 113.7(3) 4_476 1_455 ?
O1 Na1 P2 160.6(5) 1_455 4_576 ?
O2 Na1 P2 83.0(4) 4_476 4_576 ?
O4 Na1 P2 75.4(4) 3_676 4_576 ?
O7 Na1 P2 24.3(4) 4_576 4_576 ?
O3 Na1 P2 125.3(4) 4_476 4_576 ?
P1 Na1 P2 108.6(3) 4_476 4_576 ?
P1 Na1 P2 137.5(3) 1_455 4_576 ?
O1 Na1 Eu1 35.6(4) 1_455 1_455 ?
O2 Na1 Eu1 93.7(4) 4_476 1_455 ?
O4 Na1 Eu1 88.0(4) 3_676 1_455 ?
O7 Na1 Eu1 169.5(5) 4_576 1_455 ?
O3 Na1 Eu1 36.6(4) 4_476 1_455 ?
P1 Na1 Eu1 63.6(2) 4_476 1_455 ?
P1 Na1 Eu1 59.05(17) 1_455 1_455 ?
P2 Na1 Eu1 153.1(3) 4_576 1_455 ?
O1 Na1 Eu1 145.6(5) 1_455 2_646 ?
O2 Na1 Eu1 35.9(3) 4_476 2_646 ?
O4 Na1 Eu1 122.6(4) 3_676 2_646 ?
O7 Na1 Eu1 40.4(4) 4_576 2_646 ?
O3 Na1 Eu1 94.9(5) 4_476 2_646 ?
P1 Na1 Eu1 66.0(2) 4_476 2_646 ?
P1 Na1 Eu1 149.0(3) 1_455 2_646 ?
P2 Na1 Eu1 51.44(18) 4_576 2_646 ?
Eu1 Na1 Eu1 129.6(2) 1_455 2_646 ?

loop_
_geom_bond_atom_site_label_1
_geom_bond_atom_site_label_2
_geom_bond_distance
_geom_bond_site_symmetry_2
_geom_bond_publ_flag
Eu1 O3 2.295(16) 4_576 ?
Eu1 O2 2.301(13) 3_776 ?
Eu1 O1 2.333(15) . ?
Eu1 O5 2.396(14) . ?
Eu1 O6 2.404(14) 4_576 ?
Eu1 O7 2.483(15) 3_676 ?
Eu1 O5 2.614(14) 3_676 ?
Eu1 O4 2.789(15) . ?
Eu1 P2 3.114(6) 3_676 ?
Eu1 P1 3.503(6) . ?
Eu1 P2 3.580(6) . ?
Eu1 Na1 3.767(9) 1_655 ?
P1 O2 1.498(14) . ?
P1 O3 1.518(18) . ?
P1 O1 1.550(17) . ?
P1 C1 1.77(2) . ?
P1 Na1 2.965(11) 4_675 ?
P1 Na1 3.291(11) 1_655 ?
P2 O7 1.522(16) . ?
P2 O6 1.544(16) . ?
P2 O5 1.558(15) . ?
P2 C1 1.83(2) . ?
P2 Eu1 3.114(6) 3_676 ?
P2 Na1 3.356(10) 4_575 ?
O1 Na1 2.264(16) 1_655 ?
O2 Eu1 2.301(13) 3_776 ?
O2 Na1 2.413(17) 4_675 ?
O3 Eu1 2.295(16) 4_575 ?
O3 Na1 2.545(17) 4_675 ?
O4 C1 1.46(2) . ?
O4 Na1 2.415(18) 3_676 ?
O5 Eu1 2.614(14) 3_676 ?
O6 Eu1 2.404(14) 4_575 ?
O7 Na1 2.418(17) 4_575 ?
O7 Eu1 2.483(15) 3_676 ?
C1 C2 1.58(3) . ?
C2 H2A 0.9800 . ?
C2 H2B 0.9800 . ?
C2 H2C 0.9800 . ?
Na1 O1 2.264(16) 1_455 ?
Na1 O2 2.413(17) 4_476 ?
Na1 O4 2.415(18) 3_676 ?
Na1 O7 2.418(17) 4_576 ?
Na1 O3 2.545(17) 4_476 ?
Na1 P1 2.965(11) 4_476 ?
Na1 P1 3.291(11) 1_455 ?
Na1 P2 3.356(10) 4_576 ?
Na1 Eu1 3.767(9) 1_455 ?
Na1 Eu1 3.769(10) 2_646 ?

loop_
_geom_torsion_atom_site_label_1
_geom_torsion_atom_site_label_2
_geom_torsion_atom_site_label_3
_geom_torsion_atom_site_label_4
_geom_torsion
_geom_torsion_site_symmetry_1
_geom_torsion_site_symmetry_2
_geom_torsion_site_symmetry_3
_geom_torsion_site_symmetry_4
_geom_torsion_publ_flag
O3 Eu1 P1 O2 -84.9(8) 4_576 . . . ?
O2 Eu1 P1 O2 -4.0(10) 3_776 . . . ?
O1 Eu1 P1 O2 -91.4(13) . . . . ?
O5 Eu1 P1 O2 146.8(8) . . . . ?
O6 Eu1 P1 O2 -158.2(7) 4_576 . . . ?
O7 Eu1 P1 O2 22.8(14) 3_676 . . . ?
O5 Eu1 P1 O2 89.1(7) 3_676 . . . ?
O4 Eu1 P1 O2 73.2(8) . . . . ?
P2 Eu1 P1 O2 82.3(7) 3_676 . . . ?
P2 Eu1 P1 O2 138.4(7) . . . . ?
Na1 Eu1 P1 O2 -75.0(7) 1_655 . . . ?
O3 Eu1 P1 O3 69.4(6) 4_576 . . . ?
O2 Eu1 P1 O3 150.3(8) 3_776 . . . ?
O1 Eu1 P1 O3 62.9(13) . . . . ?
O5 Eu1 P1 O3 -58.9(9) . . . . ?
O6 Eu1 P1 O3 -3.9(9) 4_576 . . . ?
O7 Eu1 P1 O3 177.1(13) 3_676 . . . ?
O5 Eu1 P1 O3 -116.6(8) 3_676 . . . ?
O4 Eu1 P1 O3 -132.5(9) . . . . ?
P2 Eu1 P1 O3 -123.4(8) 3_676 . . . ?
P2 Eu1 P1 O3 -67.3(8) . . . . ?
Na1 Eu1 P1 O3 79.3(8) 1_655 . . . ?
O3 Eu1 P1 O1 6.5(11) 4_576 . . . ?
O2 Eu1 P1 O1 87.4(11) 3_776 . . . ?
O5 Eu1 P1 O1 -121.8(12) . . . . ?
O6 Eu1 P1 O1 -66.8(12) 4_576 . . . ?
O7 Eu1 P1 O1 114.1(16) 3_676 . . . ?
O5 Eu1 P1 O1 -179.5(12) 3_676 . . . ?
O4 Eu1 P1 O1 164.5(12) . . . . ?
P2 Eu1 P1 O1 173.7(11) 3_676 . . . ?
P2 Eu1 P1 O1 -130.3(11) . . . . ?
Na1 Eu1 P1 O1 16.4(11) 1_655 . . . ?
O3 Eu1 P1 C1 171.8(8) 4_576 . . . ?
O2 Eu1 P1 C1 -107.3(8) 3_776 . . . ?
O1 Eu1 P1 C1 165.3(14) . . . . ?
O5 Eu1 P1 C1 43.5(8) . . . . ?
O6 Eu1 P1 C1 98.5(8) 4_576 . . . ?
O7 Eu1 P1 C1 -80.5(13) 3_676 . . . ?
O5 Eu1 P1 C1 -14.2(8) 3_676 . . . ?
O4 Eu1 P1 C1 -30.1(8) . . . . ?
P2 Eu1 P1 C1 -21.0(8) 3_676 . . . ?
P2 Eu1 P1 C1 35.1(7) . . . . ?
Na1 Eu1 P1 C1 -178.3(8) 1_655 . . . ?
O3 Eu1 P1 Na1 -64.9(16) 4_576 . . 4_675 ?
O2 Eu1 P1 Na1 16.0(16) 3_776 . . 4_675 ?
O1 Eu1 P1 Na1 -71.4(19) . . . 4_675 ?
O5 Eu1 P1 Na1 166.8(17) . . . 4_675 ?
O6 Eu1 P1 Na1 -138.2(16) 4_576 . . 4_675 ?
O7 Eu1 P1 Na1 43(2) 3_676 . . 4_675 ?
O5 Eu1 P1 Na1 109.1(16) 3_676 . . 4_675 ?
O4 Eu1 P1 Na1 93.2(16) . . . 4_675 ?
P2 Eu1 P1 Na1 102.3(16) 3_676 . . 4_675 ?
P2 Eu1 P1 Na1 158.4(17) . . . 4_675 ?
Na1 Eu1 P1 Na1 -54.9(17) 1_655 . . 4_675 ?
O3 Eu1 P1 Na1 -9.9(4) 4_576 . . 1_655 ?
O2 Eu1 P1 Na1 71.0(4) 3_776 . . 1_655 ?
O1 Eu1 P1 Na1 -16.4(11) . . . 1_655 ?
O5 Eu1 P1 Na1 -138.2(4) . . . 1_655 ?
O6 Eu1 P1 Na1 -83.2(4) 4_576 . . 1_655 ?
O7 Eu1 P1 Na1 97.7(11) 3_676 . . 1_655 ?
O5 Eu1 P1 Na1 164.1(4) 3_676 . . 1_655 ?
O4 Eu1 P1 Na1 148.1(5) . . . 1_655 ?
P2 Eu1 P1 Na1 157.3(3) 3_676 . . 1_655 ?
P2 Eu1 P1 Na1 -146.7(3) . . . 1_655 ?
O3 Eu1 P2 O7 157.8(9) 4_576 . . . ?
O2 Eu1 P2 O7 -94.5(9) 3_776 . . . ?
O1 Eu1 P2 O7 -160.0(9) . . . . ?
O5 Eu1 P2 O7 60.9(13) . . . . ?
O6 Eu1 P2 O7 85.1(8) 4_576 . . . ?
O7 Eu1 P2 O7 14.0(12) 3_676 . . . ?
O5 Eu1 P2 O7 -6.4(8) 3_676 . . . ?
O4 Eu1 P2 O7 -79.7(8) . . . . ?
P2 Eu1 P2 O7 8.2(7) 3_676 . . . ?
P1 Eu1 P2 O7 -142.9(8) . . . . ?
Na1 Eu1 P2 O7 -169.5(7) 1_655 . . . ?
O3 Eu1 P2 O6 3.4(8) 4_576 . . . ?
O2 Eu1 P2 O6 111.1(8) 3_776 . . . ?
O1 Eu1 P2 O6 45.6(8) . . . . ?
O5 Eu1 P2 O6 -93.6(13) . . . . ?
O6 Eu1 P2 O6 -69.4(5) 4_576 . . . ?
O7 Eu1 P2 O6 -140.4(8) 3_676 . . . ?
O5 Eu1 P2 O6 -160.9(7) 3_676 . . . ?
O4 Eu1 P2 O6 125.9(8) . . . . ?
P2 Eu1 P2 O6 -146.2(7) 3_676 . . . ?
P1 Eu1 P2 O6 62.7(7) . . . . ?
Na1 Eu1 P2 O6 36.1(7) 1_655 . . . ?
O3 Eu1 P2 O5 96.9(12) 4_576 . . . ?
O2 Eu1 P2 O5 -155.4(11) 3_776 . . . ?
O1 Eu1 P2 O5 139.1(11) . . . . ?
O6 Eu1 P2 O5 24.2(11) 4_576 . . . ?
O7 Eu1 P2 O5 -46.9(12) 3_676 . . . ?
O5 Eu1 P2 O5 -67.3(13) 3_676 . . . ?
O4 Eu1 P2 O5 -140.5(12) . . . . ?
P2 Eu1 P2 O5 -52.7(11) 3_676 . . . ?
P1 Eu1 P2 O5 156.2(11) . . . . ?
Na1 Eu1 P2 O5 129.6(11) 1_655 . . . ?
O3 Eu1 P2 C1 -93.7(8) 4_576 . . . ?
O2 Eu1 P2 C1 14.0(8) 3_776 . . . ?
O1 Eu1 P2 C1 -51.5(8) . . . . ?
O5 Eu1 P2 C1 169.3(13) . . . . ?
O6 Eu1 P2 C1 -166.5(8) 4_576 . . . ?
O7 Eu1 P2 C1 122.5(8) 3_676 . . . ?
O5 Eu1 P2 C1 102.1(8) 3_676 . . . ?
O4 Eu1 P2 C1 28.8(8) . . . . ?
P2 Eu1 P2 C1 116.7(7) 3_676 . . . ?
P1 Eu1 P2 C1 -34.4(7) . . . . ?
Na1 Eu1 P2 C1 -61.0(7) 1_655 . . . ?
O3 Eu1 P2 Eu1 149.6(5) 4_576 . . 3_676 ?
O2 Eu1 P2 Eu1 -102.7(4) 3_776 . . 3_676 ?
O1 Eu1 P2 Eu1 -168.2(5) . . . 3_676 ?
O5 Eu1 P2 Eu1 52.7(11) . . . 3_676 ?
O6 Eu1 P2 Eu1 76.9(4) 4_576 . . 3_676 ?
O7 Eu1 P2 Eu1 5.8(5) 3_676 . . 3_676 ?
O5 Eu1 P2 Eu1 -14.6(3) 3_676 . . 3_676 ?
O4 Eu1 P2 Eu1 -87.9(4) . . . 3_676 ?
P2 Eu1 P2 Eu1 0.0 3_676 . . 3_676 ?
P1 Eu1 P2 Eu1 -151.1(2) . . . 3_676 ?
Na1 Eu1 P2 Eu1 -177.68(17) 1_655 . . 3_676 ?
O3 Eu1 P2 Na1 105.7(6) 4_576 . . 4_575 ?
O2 Eu1 P2 Na1 -146.6(5) 3_776 . . 4_575 ?
O1 Eu1 P2 Na1 147.9(6) . . . 4_575 ?
O5 Eu1 P2 Na1 8.8(11) . . . 4_575 ?
O6 Eu1 P2 Na1 33.0(5) 4_576 . . 4_575 ?
O7 Eu1 P2 Na1 -38.1(6) 3_676 . . 4_575 ?
O5 Eu1 P2 Na1 -58.5(5) 3_676 . . 4_575 ?
O4 Eu1 P2 Na1 -131.8(6) . . . 4_575 ?
P2 Eu1 P2 Na1 -43.9(3) 3_676 . . 4_575 ?
P1 Eu1 P2 Na1 165.0(4) . . . 4_575 ?
Na1 Eu1 P2 Na1 138.4(3) 1_655 . . 4_575 ?
O2 P1 O1 Na1 -51.6(12) . . . 1_655 ?
O3 P1 O1 Na1 72.9(11) . . . 1_655 ?
C1 P1 O1 Na1 -168.8(10) . . . 1_655 ?
Na1 P1 O1 Na1 7.4(18) 4_675 . . 1_655 ?
Eu1 P1 O1 Na1 -154.6(17) . . . 1_655 ?
O2 P1 O1 Eu1 103.0(11) . . . . ?
O3 P1 O1 Eu1 -132.5(10) . . . . ?
C1 P1 O1 Eu1 -14.2(13) . . . . ?
Na1 P1 O1 Eu1 162.0(6) 4_675 . . . ?
Na1 P1 O1 Eu1 154.6(17) 1_655 . . . ?
O3 Eu1 O1 P1 -173.2(11) 4_576 . . . ?
O2 Eu1 O1 P1 -91.4(11) 3_776 . . . ?
O5 Eu1 O1 P1 53.6(10) . . . . ?
O6 Eu1 O1 P1 123.4(10) 4_576 . . . ?
O7 Eu1 O1 P1 -127.4(13) 3_676 . . . ?
O5 Eu1 O1 P1 0.6(15) 3_676 . . . ?
O4 Eu1 O1 P1 -12.2(9) . . . . ?
P2 Eu1 O1 P1 -15(2) 3_676 . . . ?
P2 Eu1 O1 P1 40.6(9) . . . . ?
Na1 Eu1 O1 P1 -156.2(16) 1_655 . . . ?
O3 Eu1 O1 Na1 -17.0(7) 4_576 . . 1_655 ?
O2 Eu1 O1 Na1 64.9(7) 3_776 . . 1_655 ?
O5 Eu1 O1 Na1 -150.1(8) . . . 1_655 ?
O6 Eu1 O1 Na1 -80.4(7) 4_576 . . 1_655 ?
O7 Eu1 O1 Na1 28.9(18) 3_676 . . 1_655 ?
O5 Eu1 O1 Na1 156.9(6) 3_676 . . 1_655 ?
O4 Eu1 O1 Na1 144.0(8) . . . 1_655 ?
P2 Eu1 O1 Na1 141.3(12) 3_676 . . 1_655 ?
P1 Eu1 O1 Na1 156.2(16) . . . 1_655 ?
P2 Eu1 O1 Na1 -163.2(8) . . . 1_655 ?
O3 P1 O2 Eu1 -149(2) . . . 3_776 ?
O1 P1 O2 Eu1 -24(3) . . . 3_776 ?
C1 P1 O2 Eu1 88(2) . . . 3_776 ?
Na1 P1 O2 Eu1 -165(3) 4_675 . . 3_776 ?
Na1 P1 O2 Eu1 -53(2) 1_655 . . 3_776 ?
Eu1 P1 O2 Eu1 10(2) . . . 3_776 ?
O3 P1 O2 Na1 16.4(9) . . . 4_675 ?
O1 P1 O2 Na1 140.6(8) . . . 4_675 ?
C1 P1 O2 Na1 -106.7(10) . . . 4_675 ?
Na1 P1 O2 Na1 112.2(4) 1_655 . . 4_675 ?
Eu1 P1 O2 Na1 175.3(3) . . . 4_675 ?
O2 P1 O3 Eu1 -125.4(14) . . . 4_575 ?
O1 P1 O3 Eu1 109.5(15) . . . 4_575 ?
C1 P1 O3 Eu1 -3.2(19) . . . 4_575 ?
Na1 P1 O3 Eu1 -109.9(16) 4_675 . . 4_575 ?
Na1 P1 O3 Eu1 145.2(14) 1_655 . . 4_575 ?
Eu1 P1 O3 Eu1 79.4(16) . . . 4_575 ?
O2 P1 O3 Na1 -15.5(9) . . . 4_675 ?
O1 P1 O3 Na1 -140.6(7) . . . 4_675 ?
C1 P1 O3 Na1 106.7(9) . . . 4_675 ?
Na1 P1 O3 Na1 -104.8(5) 1_655 . . 4_675 ?
Eu1 P1 O3 Na1 -170.6(4) . . . 4_675 ?
O3 Eu1 O4 C1 68.8(13) 4_576 . . . ?
O2 Eu1 O4 C1 132.7(11) 3_776 . . . ?
O1 Eu1 O4 C1 41.9(10) . . . . ?
O5 Eu1 O4 C1 -49.0(11) . . . . ?
O6 Eu1 O4 C1 -58.9(13) 4_576 . . . ?
O7 Eu1 O4 C1 -159.9(10) 3_676 . . . ?
O5 Eu1 O4 C1 -128.9(11) 3_676 . . . ?
P2 Eu1 O4 C1 -138.8(10) 3_676 . . . ?
P1 Eu1 O4 C1 36.1(9) . . . . ?
P2 Eu1 O4 C1 -35.1(9) . . . . ?
Na1 Eu1 O4 C1 61.4(11) 1_655 . . . ?
O3 Eu1 O4 Na1 -81.9(9) 4_576 . . 3_676 ?
O2 Eu1 O4 Na1 -18.0(6) 3_776 . . 3_676 ?
O1 Eu1 O4 Na1 -108.8(7) . . . 3_676 ?
O5 Eu1 O4 Na1 160.3(8) . . . 3_676 ?
O6 Eu1 O4 Na1 150.4(7) 4_576 . . 3_676 ?
O7 Eu1 O4 Na1 49.4(8) 3_676 . . 3_676 ?
O5 Eu1 O4 Na1 80.4(7) 3_676 . . 3_676 ?
P2 Eu1 O4 Na1 70.5(6) 3_676 . . 3_676 ?
P1 Eu1 O4 Na1 -114.6(7) . . . 3_676 ?
P2 Eu1 O4 Na1 174.2(8) . . . 3_676 ?
Na1 Eu1 O4 Na1 -89.3(6) 1_655 . . 3_676 ?
O7 P2 O5 Eu1 -131.8(10) . . . . ?
O6 P2 O5 Eu1 104.6(11) . . . . ?
C1 P2 O5 Eu1 -10.1(12) . . . . ?
Eu1 P2 O5 Eu1 -114.5(11) 3_676 . . . ?
Na1 P2 O5 Eu1 -173.4(8) 4_575 . . . ?
O7 P2 O5 Eu1 -17.3(8) . . . 3_676 ?
O6 P2 O5 Eu1 -140.9(7) . . . 3_676 ?
C1 P2 O5 Eu1 104.4(7) . . . 3_676 ?
Na1 P2 O5 Eu1 -58.9(5) 4_575 . . 3_676 ?
Eu1 P2 O5 Eu1 114.5(11) . . . 3_676 ?
O3 Eu1 O5 P2 -98.4(11) 4_576 . . . ?
O2 Eu1 O5 P2 34.2(15) 3_776 . . . ?
O1 Eu1 O5 P2 -37.0(10) . . . . ?
O6 Eu1 O5 P2 -155.0(12) 4_576 . . . ?
O7 Eu1 O5 P2 143.4(10) 3_676 . . . ?
O5 Eu1 O5 P2 108.2(12) 3_676 . . . ?
O4 Eu1 O5 P2 31.6(10) . . . . ?
P2 Eu1 O5 P2 130.1(10) 3_676 . . . ?
P1 Eu1 O5 P2 -19.5(9) . . . . ?
Na1 Eu1 O5 P2 -54.5(11) 1_655 . . . ?
O3 Eu1 O5 Eu1 153.4(5) 4_576 . . 3_676 ?
O2 Eu1 O5 Eu1 -74.0(9) 3_776 . . 3_676 ?
O1 Eu1 O5 Eu1 -145.3(6) . . . 3_676 ?
O6 Eu1 O5 Eu1 96.7(6) 4_576 . . 3_676 ?
O7 Eu1 O5 Eu1 35.1(7) 3_676 . . 3_676 ?
O5 Eu1 O5 Eu1 0.0 3_676 . . 3_676 ?
O4 Eu1 O5 Eu1 -76.6(6) . . . 3_676 ?
P2 Eu1 O5 Eu1 21.9(5) 3_676 . . 3_676 ?
P1 Eu1 O5 Eu1 -127.7(5) . . . 3_676 ?
P2 Eu1 O5 Eu1 -108.2(12) . . . 3_676 ?
Na1 Eu1 O5 Eu1 -162.7(3) 1_655 . . 3_676 ?
O7 P2 O6 Eu1 117.0(12) . . . 4_575 ?
O5 P2 O6 Eu1 -121.3(12) . . . 4_575 ?
C1 P2 O6 Eu1 -10.3(16) . . . 4_575 ?
Eu1 P2 O6 Eu1 167.6(5) 3_676 . . 4_575 ?
Na1 P2 O6 Eu1 142.7(13) 4_575 . . 4_575 ?
Eu1 P2 O6 Eu1 -85.1(13) . . . 4_575 ?
O6 P2 O7 Na1 40.5(11) . . . 4_575 ?
O5 P2 O7 Na1 -87.8(10) . . . 4_575 ?
C1 P2 O7 Na1 161.9(9) . . . 4_575 ?
Eu1 P2 O7 Na1 -106.3(9) 3_676 . . 4_575 ?
Eu1 P2 O7 Na1 -116.3(7) . . . 4_575 ?
O6 P2 O7 Eu1 146.8(7) . . . 3_676 ?
O5 P2 O7 Eu1 18.4(9) . . . 3_676 ?
C1 P2 O7 Eu1 -91.9(10) . . . 3_676 ?
Na1 P2 O7 Eu1 106.3(9) 4_575 . . 3_676 ?
Eu1 P2 O7 Eu1 -10.0(8) . . . 3_676 ?
Na1 O4 C1 C2 -35(2) 3_676 . . . ?
Eu1 O4 C1 C2 179.8(12) . . . . ?
Na1 O4 C1 P1 82.3(17) 3_676 . . . ?
Eu1 O4 C1 P1 -62.5(12) . . . . ?
Na1 O4 C1 P2 -152.8(10) 3_676 . . . ?
Eu1 O4 C1 P2 62.4(12) . . . . ?
O2 P1 C1 O4 -64.1(16) . . . . ?
O3 P1 C1 O4 172.8(12) . . . . ?
O1 P1 C1 O4 54.9(15) . . . . ?
Na1 P1 C1 O4 -122.6(12) 4_675 . . . ?
Na1 P1 C1 O4 44.6(19) 1_655 . . . ?
Eu1 P1 C1 O4 47.1(12) . . . . ?
O2 P1 C1 C2 47.5(18) . . . . ?
O3 P1 C1 C2 -75.7(17) . . . . ?
O1 P1 C1 C2 166.5(15) . . . . ?
Na1 P1 C1 C2 -11.0(18) 4_675 . . . ?
Na1 P1 C1 C2 156.2(12) 1_655 . . . ?
Eu1 P1 C1 C2 158.6(17) . . . . ?
O2 P1 C1 P2 174.6(11) . . . . ?
O3 P1 C1 P2 51.4(16) . . . . ?
O1 P1 C1 P2 -66.4(14) . . . . ?
Na1 P1 C1 P2 116.1(11) 4_675 . . . ?
Na1 P1 C1 P2 -76.7(16) 1_655 . . . ?
Eu1 P1 C1 P2 -74.3(11) . . . . ?
O7 P2 C1 O4 72.9(16) . . . . ?
O6 P2 C1 O4 -163.9(13) . . . . ?
O5 P2 C1 O4 -41.0(15) . . . . ?
Eu1 P2 C1 O4 17.4(15) 3_676 . . . ?
Na1 P2 C1 O4 100(2) 4_575 . . . ?
Eu1 P2 C1 O4 -46.6(12) . . . . ?
O7 P2 C1 C2 -39.6(18) . . . . ?
O6 P2 C1 C2 83.6(16) . . . . ?
O5 P2 C1 C2 -153.5(15) . . . . ?
Eu1 P2 C1 C2 -95.2(15) 3_676 . . . ?
Na1 P2 C1 C2 -13(3) 4_575 . . . ?
Eu1 P2 C1 C2 -159.2(16) . . . . ?
O7 P2 C1 P1 -167.4(11) . . . . ?
O6 P2 C1 P1 -44.2(15) . . . . ?
O5 P2 C1 P1 78.7(14) . . . . ?
Eu1 P2 C1 P1 137.1(10) 3_676 . . . ?
Na1 P2 C1 P1 -140.4(11) 4_575 . . . ?
Eu1 P2 C1 P1 73.1(12) . . . . ?
